data_4502252
loop_
_publ_author_name
'Li, Qiao-Yun'
'Yang, Gao-Wen'
'Tang, Xiao-Yan'
'Ma, Yun-Sheng'
'Yao, Wen'
'Zhou, Feng'
'Chen, Juan'
'Zhou, Hao'

_publ_section_title
;
 Constructions of a Set of New Lanthanide-Based Coordination Polymers with
 Hatza Ligands (Hatza = 5-Aminotetrazole&#x2212;1-Acetic Acid)
;
_journal_issue 1
_journal_name_full 'Crystal Growth &amp; Design'
_journal_page_first 165
_journal_paper_doi 10.1021/cg900807t
_journal_volume 10
_journal_year 2010
_chemical_formula_moiety 'C7 H14 Cl N10 O6 Sm'
_chemical_formula_sum 'C7 H14 Cl N10 O6 Sm'
_chemical_formula_weight 520.09
_chemical_name_systematic
; 
 ? 
;
_space_group_IT_number 2
_symmetry_cell_setting triclinic
_symmetry_space_group_name_Hall '-P 1'
_symmetry_space_group_name_H-M 'P -1'
_atom_sites_solution_hydrogens geom
_atom_sites_solution_primary direct
_atom_sites_solution_secondary difmap
_audit_creation_method SHELXL-97
_cell_angle_alpha 65.05(3)
_cell_angle_beta 84.49(3)
_cell_angle_gamma 70.63(3)
_cell_formula_units_Z 2
_cell_length_a 8.8778(18)
_cell_length_b 10.083(2)
_cell_length_c 10.093(2)
_cell_measurement_temperature 291(2)
_cell_volume 771.8(4)
_computing_cell_refinement 'CrystalClear, Ver. 1.30 (Rigaku/MSC, 2001)'
_computing_data_collection 'CrystalClear, Ver. 1.30 (Rigaku/MSC, 2001)'
_computing_data_reduction 'CrystalStructure, Ver. 3.60 (Rigaku/MSC, 2004)'
_computing_molecular_graphics 'SHELXL-97 (Sheldrick, 1997)'
_computing_publication_material 'SHELXL-97 (Sheldrick, 1997)'
_computing_structure_refinement 'SHELXL-97 (Sheldrick, 1997)'
_computing_structure_solution 'SHELXS-97 (Sheldrick, 1990)'
_diffrn_ambient_temperature 291(2)
_diffrn_measured_fraction_theta_full 0.997
_diffrn_measured_fraction_theta_max 0.997
_diffrn_measurement_device_type 'Rigaku Mercury'
_diffrn_measurement_method \w
_diffrn_radiation_monochromator graphite
_diffrn_radiation_source 'fine-focus sealed tube'
_diffrn_radiation_type MoK\a
_diffrn_radiation_wavelength 0.71073
_diffrn_reflns_av_R_equivalents 0.0277
_diffrn_reflns_av_sigmaI/netI 0.0352
_diffrn_reflns_limit_h_max 11
_diffrn_reflns_limit_h_min -11
_diffrn_reflns_limit_k_max 13
_diffrn_reflns_limit_k_min -13
_diffrn_reflns_limit_l_max 13
_diffrn_reflns_limit_l_min -13
_diffrn_reflns_number 8139
_diffrn_reflns_theta_full 27.48
_diffrn_reflns_theta_max 27.48
_diffrn_reflns_theta_min 3.22
_diffrn_standards_decay_% 0
_diffrn_standards_interval_count 0
_diffrn_standards_interval_time 0
_diffrn_standards_number 0
_exptl_absorpt_coefficient_mu 4.032
_exptl_absorpt_correction_T_max 0.4994
_exptl_absorpt_correction_T_min 0.4994
_exptl_absorpt_correction_type multi-scan
_exptl_absorpt_process_details 'Jacobson, R. (1998) Private communication to Rigaku Corp.'
_exptl_crystal_colour colorless
_exptl_crystal_density_diffrn 2.238
_exptl_crystal_density_method 'not measured'
_exptl_crystal_description prism
_exptl_crystal_F_000 506
_exptl_crystal_size_max 0.20
_exptl_crystal_size_mid 0.20
_exptl_crystal_size_min 0.20
_refine_diff_density_max 0.796
_refine_diff_density_min -0.908
_refine_diff_density_rms 0.126
_refine_ls_extinction_method none
_refine_ls_goodness_of_fit_ref 1.165
_refine_ls_hydrogen_treatment mixed
_refine_ls_matrix_type full
_refine_ls_number_parameters 254
_refine_ls_number_reflns 3524
_refine_ls_number_restraints 5
_refine_ls_restrained_S_all 1.164
_refine_ls_R_factor_all 0.0308
_refine_ls_R_factor_gt 0.0260
_refine_ls_shift/su_max 0.000
_refine_ls_shift/su_mean 0.000
_refine_ls_structure_factor_coef Fsqd
_refine_ls_weighting_details 'calc w=1/[\s^2^(Fo^2^)+(0.0143P)^2^+1.1429P] where P=(Fo^2^+2Fc^2^)/3'
_refine_ls_weighting_scheme calc
_refine_ls_wR_factor_gt 0.0493
_refine_ls_wR_factor_ref 0.0545
_reflns_number_gt 3277
_reflns_number_total 3524
_reflns_threshold_expression >2sigma(I)
_cod_data_source_file cg900807t_si_003.cif
_cod_data_source_block t
_cod_database_code 4502252

loop_
_symmetry_equiv_pos_as_xyz
'x, y, z'
'-x, -y, -z'

loop_
_atom_site_label
_atom_site_type_symbol
_atom_site_fract_x
_atom_site_fract_y
_atom_site_fract_z
_atom_site_U_iso_or_equiv
_atom_site_adp_type
_atom_site_occupancy
_atom_site_symmetry_multiplicity
_atom_site_calc_flag
_atom_site_refinement_flags
Sm1 Sm 0.10491(2) 0.18176(2) 0.05846(2) 0.01520(6) Uani 1 1 d .
Cl1 Cl 0.42220(12) 0.17675(13) 0.04691(11) 0.0310(2) Uani 1 1 d .
O1 O 0.0712(3) -0.0571(3) 0.7837(3) 0.0245(6) Uani 1 1 d .
O2 O 0.0862(4) 0.1091(3) 0.8688(3) 0.0293(6) Uani 1 1 d .
O3 O 0.1169(3) 0.4059(3) -0.1613(3) 0.0247(6) Uani 1 1 d .
O4 O 0.0003(3) 0.6297(3) -0.1429(3) 0.0259(6) Uani 1 1 d .
O5 O 0.2656(4) -0.0911(3) 0.1294(3) 0.0300(7) Uani 1 1 d .
H5 H 0.228(7) -0.146(6) 0.109(6) 0.056(18) Uiso 1 1 d .
H5C H 0.347(7) -0.109(7) 0.097(7) 0.06(2) Uiso 1 1 d .
O6 O -0.1644(3) 0.3134(3) -0.0688(3) 0.0261(6) Uani 1 1 d D
H6 H -0.150(5) 0.356(4) -0.1595(11) 0.033(13) Uiso 1 1 d D
N3 N 0.2248(4) 0.0548(4) 0.3449(3) 0.0232(7) Uani 1 1 d .
N2 N 0.1731(4) 0.1318(4) 0.4231(3) 0.0248(7) Uani 1 1 d .
N1 N 0.2578(4) 0.0463(4) 0.5534(3) 0.0210(7) Uani 1 1 d .
N4 N 0.3419(4) -0.0810(4) 0.4184(3) 0.0253(7) Uani 1 1 d .
N5 N 0.4631(4) -0.1962(4) 0.6578(4) 0.0282(8) Uani 1 1 d D
H5A H 0.486(5) -0.188(5) 0.733(3) 0.022(11) Uiso 1 1 d D
H5B H 0.536(4) -0.263(4) 0.637(5) 0.033(13) Uiso 1 1 d D
N6 N 0.2185(4) 0.5605(4) -0.4340(3) 0.0224(7) Uani 1 1 d .
N7 N 0.1299(4) 0.6296(4) -0.5615(4) 0.0349(9) Uani 1 1 d .
N8 N 0.1943(5) 0.5476(4) -0.6335(4) 0.0365(9) Uani 1 1 d .
N9 N 0.3216(4) 0.4239(4) -0.5571(4) 0.0293(8) Uani 1 1 d .
N10 N 0.4480(5) 0.3403(4) -0.3251(4) 0.0334(8) Uani 1 1 d D
H10A H 0.422(6) 0.328(6) -0.238(2) 0.046(15) Uiso 1 1 d D
H10B H 0.510(5) 0.268(4) -0.346(6) 0.059(17) Uiso 1 1 d D
C1 C 0.1217(4) 0.0457(4) 0.7816(4) 0.0173(7) Uani 1 1 d .
C2 C 0.2332(4) 0.1035(4) 0.6659(4) 0.0185(7) Uani 1 1 d .
H2B H 0.1913 0.2155 0.6194 0.022 Uiso 1 1 calc R
H2C H 0.3360 0.0752 0.7133 0.022 Uiso 1 1 calc R
C3 C 0.3612(4) -0.0825(4) 0.5477(4) 0.0192(7) Uani 1 1 d .
C4 C 0.0904(4) 0.5468(4) -0.2012(4) 0.0187(7) Uani 1 1 d .
C5 C 0.1825(5) 0.6264(4) -0.3279(4) 0.0234(8) Uani 1 1 d .
H5D H 0.1203 0.7349 -0.3767 0.028 Uiso 1 1 calc R
H5E H 0.2819 0.6201 -0.2893 0.028 Uiso 1 1 calc R
C6 C 0.3347(4) 0.4348(4) -0.4330(4) 0.0217(8) Uani 1 1 d .
C7 C -0.3073(5) 0.4108(6) -0.0351(5) 0.0407(11) Uani 1 1 d .
H7B H -0.3915 0.4435 -0.1061 0.061 Uiso 1 1 calc R
H7C H -0.2876 0.4998 -0.0373 0.061 Uiso 1 1 calc R
H7D H -0.3382 0.3543 0.0606 0.061 Uiso 1 1 calc R

loop_
_atom_site_aniso_label
_atom_site_aniso_U_11
_atom_site_aniso_U_22
_atom_site_aniso_U_33
_atom_site_aniso_U_23
_atom_site_aniso_U_13
_atom_site_aniso_U_12
Sm1 0.01783(9) 0.01595(9) 0.01273(9) -0.00763(7) 0.00306(6) -0.00497(7)
Cl1 0.0249(5) 0.0440(6) 0.0281(5) -0.0173(5) 0.0046(4) -0.0138(5)
O1 0.0309(15) 0.0237(13) 0.0232(14) -0.0097(11) 0.0083(11) -0.0161(12)
O2 0.0424(17) 0.0315(15) 0.0160(14) -0.0153(12) 0.0050(12) -0.0082(14)
O3 0.0355(16) 0.0176(13) 0.0203(14) -0.0082(11) 0.0068(11) -0.0088(12)
O4 0.0375(16) 0.0205(13) 0.0175(14) -0.0103(11) 0.0071(11) -0.0050(12)
O5 0.0303(17) 0.0233(15) 0.0365(18) -0.0154(14) -0.0021(14) -0.0036(14)
O6 0.0305(15) 0.0296(15) 0.0140(14) -0.0076(12) 0.0009(11) -0.0065(13)
N3 0.0229(16) 0.0285(17) 0.0154(16) -0.0101(13) -0.0003(12) -0.0032(14)
N2 0.0237(17) 0.0318(18) 0.0151(16) -0.0105(14) 0.0010(13) -0.0034(15)
N1 0.0224(16) 0.0287(17) 0.0137(15) -0.0102(13) 0.0051(12) -0.0097(14)
N4 0.0241(17) 0.0308(18) 0.0216(17) -0.0154(15) 0.0007(13) -0.0035(15)
N5 0.032(2) 0.0308(19) 0.0184(18) -0.0121(15) -0.0031(14) -0.0022(16)
N6 0.0258(17) 0.0216(16) 0.0122(15) -0.0039(12) 0.0034(12) -0.0031(14)
N7 0.036(2) 0.036(2) 0.0201(18) -0.0097(16) -0.0007(15) 0.0026(17)
N8 0.041(2) 0.038(2) 0.0197(19) -0.0103(16) -0.0023(15) -0.0010(18)
N9 0.035(2) 0.0301(18) 0.0199(18) -0.0112(15) 0.0016(14) -0.0056(16)
N10 0.035(2) 0.035(2) 0.024(2) -0.0138(17) -0.0022(16) -0.0008(18)
C1 0.0192(17) 0.0177(17) 0.0088(16) -0.0033(13) -0.0026(13) -0.0003(14)
C2 0.0237(19) 0.0211(18) 0.0153(18) -0.0104(15) 0.0038(14) -0.0098(15)
C3 0.0199(18) 0.0241(18) 0.0193(19) -0.0125(15) 0.0067(14) -0.0109(15)
C4 0.0203(18) 0.0194(17) 0.0157(18) -0.0071(14) -0.0016(14) -0.0049(15)
C5 0.032(2) 0.0186(18) 0.020(2) -0.0081(15) 0.0087(16) -0.0103(17)
C6 0.0239(19) 0.0206(18) 0.0170(19) -0.0051(15) 0.0029(14) -0.0068(16)
C7 0.031(2) 0.047(3) 0.041(3) -0.023(2) 0.003(2) -0.003(2)

loop_
_atom_type_symbol
_atom_type_description
_atom_type_scat_dispersion_real
_atom_type_scat_dispersion_imag
_atom_type_scat_source
C C 0.0033 0.0016 'International Tables Vol C Tables 4.2.6.8 and 6.1.1.4'
H H 0.0000 0.0000 'International Tables Vol C Tables 4.2.6.8 and 6.1.1.4'
N N 0.0061 0.0033 'International Tables Vol C Tables 4.2.6.8 and 6.1.1.4'
O O 0.0106 0.0060 'International Tables Vol C Tables 4.2.6.8 and 6.1.1.4'
Cl Cl 0.1484 0.1585 'International Tables Vol C Tables 4.2.6.8 and 6.1.1.4'
Sm Sm -0.1638 3.4418 'International Tables Vol C Tables 4.2.6.8 and 6.1.1.4'

loop_
_geom_angle_atom_site_label_1
_geom_angle_atom_site_label_2
_geom_angle_atom_site_label_3
_geom_angle
_geom_angle_site_symmetry_1
_geom_angle_site_symmetry_3
O4 Sm1 O2 144.36(10) 2_565 1_554
O4 Sm1 O1 85.94(9) 2_565 2_556
O2 Sm1 O1 96.50(10) 1_554 2_556
O4 Sm1 O3 80.55(9) 2_565 .
O2 Sm1 O3 76.92(9) 1_554 .
O1 Sm1 O3 144.22(9) 2_556 .
O4 Sm1 O5 144.08(10) 2_565 .
O2 Sm1 O5 70.44(11) 1_554 .
O1 Sm1 O5 79.37(11) 2_556 .
O3 Sm1 O5 128.45(11) . .
O4 Sm1 O6 78.76(10) 2_565 .
O2 Sm1 O6 68.19(10) 1_554 .
O1 Sm1 O6 73.02(9) 2_556 .
O3 Sm1 O6 71.91(10) . .
O5 Sm1 O6 126.34(11) . .
O4 Sm1 N3 73.64(10) 2_565 .
O2 Sm1 N3 140.76(10) 1_554 .
O1 Sm1 N3 71.45(10) 2_556 .
O3 Sm1 N3 133.91(10) . .
O5 Sm1 N3 70.65(10) . .
O6 Sm1 N3 135.97(9) . .
O4 Sm1 Cl1 98.12(8) 2_565 .
O2 Sm1 Cl1 101.64(8) 1_554 .
O1 Sm1 Cl1 141.24(7) 2_556 .
O3 Sm1 Cl1 73.86(8) . .
O5 Sm1 Cl1 75.01(10) . .
O6 Sm1 Cl1 145.68(7) . .
N3 Sm1 Cl1 72.86(8) . .
C1 O1 Sm1 131.6(2) . 2_556
C1 O2 Sm1 161.7(3) . 1_556
C4 O3 Sm1 139.0(2) . .
C4 O4 Sm1 162.1(3) . 2_565
Sm1 O5 H5 118(4) . .
Sm1 O5 H5C 118(5) . .
H5 O5 H5C 99(5) . .
C7 O6 Sm1 130.1(2) . .
C7 O6 H6 109(3) . .
Sm1 O6 H6 107(3) . .
N2 N3 N4 111.6(3) . .
N2 N3 Sm1 119.3(2) . .
N4 N3 Sm1 129.0(2) . .
N3 N2 N1 106.4(3) . .
C3 N1 N2 108.0(3) . .
C3 N1 C2 131.3(3) . .
N2 N1 C2 120.6(3) . .
C3 N4 N3 105.0(3) . .
C3 N5 H5A 124(3) . .
C3 N5 H5B 117(3) . .
H5A N5 H5B 114(4) . .
C6 N6 N7 108.5(3) . .
C6 N6 C5 130.8(3) . .
N7 N6 C5 120.7(3) . .
N8 N7 N6 105.9(3) . .
N7 N8 N9 111.8(3) . .
C6 N9 N8 105.3(3) . .
C6 N10 H10A 117(3) . .
C6 N10 H10B 110(4) . .
H10A N10 H10B 123(5) . .
O1 C1 O2 125.4(3) . .
O1 C1 C2 119.6(3) . .
O2 C1 C2 115.0(3) . .
N1 C2 C1 115.3(3) . .
N1 C2 H2B 108.4 . .
C1 C2 H2B 108.4 . .
N1 C2 H2C 108.4 . .
C1 C2 H2C 108.4 . .
H2B C2 H2C 107.5 . .
N4 C3 N1 108.9(3) . .
N4 C3 N5 126.0(3) . .
N1 C3 N5 125.0(3) . .
O3 C4 O4 126.4(3) . .
O3 C4 C5 117.7(3) . .
O4 C4 C5 115.8(3) . .
N6 C5 C4 113.4(3) . .
N6 C5 H5D 108.9 . .
C4 C5 H5D 108.9 . .
N6 C5 H5E 108.9 . .
C4 C5 H5E 108.9 . .
H5D C5 H5E 107.7 . .
N9 C6 N6 108.5(3) . .
N9 C6 N10 126.5(4) . .
N6 C6 N10 124.9(4) . .
O6 C7 H7B 109.5 . .
O6 C7 H7C 109.5 . .
H7B C7 H7C 109.5 . .
O6 C7 H7D 109.5 . .
H7B C7 H7D 109.5 . .
H7C C7 H7D 109.5 . .

loop_
_geom_bond_atom_site_label_1
_geom_bond_atom_site_label_2
_geom_bond_distance
_geom_bond_site_symmetry_2
Sm1 O4 2.291(3) 2_565
Sm1 O2 2.357(3) 1_554
Sm1 O1 2.387(3) 2_556
Sm1 O3 2.434(3) .
Sm1 O5 2.459(3) .
Sm1 O6 2.485(3) .
Sm1 N3 2.773(3) .
Sm1 Cl1 2.7925(11) .
O1 C1 1.251(4) .
O1 Sm1 2.387(3) 2_556
O2 C1 1.253(4) .
O2 Sm1 2.357(3) 1_556
O3 C4 1.245(4) .
O4 C4 1.251(4) .
O4 Sm1 2.291(3) 2_565
O5 H5 0.83(6) .
O5 H5C 0.76(6) .
O6 C7 1.436(5) .
O6 H6 0.849(15) .
N3 N2 1.284(4) .
N3 N4 1.361(4) .
N2 N1 1.357(4) .
N1 C3 1.339(5) .
N1 C2 1.446(4) .
N4 C3 1.326(5) .
N5 C3 1.340(5) .
N5 H5A 0.85(4) .
N5 H5B 0.85(4) .
N6 C6 1.340(5) .
N6 N7 1.354(4) .
N6 C5 1.444(5) .
N7 N8 1.285(5) .
N8 N9 1.360(5) .
N9 C6 1.322(5) .
N10 C6 1.343(5) .
N10 H10A 0.85(3) .
N10 H10B 0.85(5) .
C1 C2 1.506(5) .
C2 H2B 0.9700 .
C2 H2C 0.9700 .
C4 C5 1.523(5) .
C5 H5D 0.9700 .
C5 H5E 0.9700 .
C7 H7B 0.9600 .
C7 H7C 0.9600 .
C7 H7D 0.9600 .

loop_
_geom_hbond_atom_site_label_D
_geom_hbond_atom_site_label_H
_geom_hbond_atom_site_label_A
_geom_hbond_distance_DH
_geom_hbond_distance_HA
_geom_hbond_distance_DA
_geom_hbond_angle_DHA
_geom_hbond_site_symmetry_A
O5 H5 O6 0.83(6) 2.14(6) 2.967(4) 172(5) 2
N5 H5A Cl1 0.85(4) 2.50(4) 3.342(4) 175(4) 2_656
N5 H5B N9 0.85(4) 2.10(4) 2.940(5) 168(4) 2_655
O5 H5C Cl1 0.76(6) 2.47(6) 3.218(4) 167(6) 2_655
N10 H10B N4 0.85(5) 2.27(5) 3.116(5) 175(5) 2_655
O6 H6 N8 0.849(15) 1.912(16) 2.724(4) 160(4) 2_564
N10 H10A Cl1 0.85(3) 2.63(2) 3.425(4) 156(4) .
C5 H5D N2 0.97 2.49 3.215(5) 131.5 2_565
